data_7214825
loop_
_publ_author_name
'Suhonen, Aku'
'Nauha, Elisa'
'Salorinne, Kirsi'
'Helttunen, Kaisa'
'Nissinen, Maija'

_publ_section_title
;
 Structural analysis of two foldamer-type oligoamides -- the effect of
 hydrogen bonding on solvate formation, crystal structures and molecular
 conformation
;
_journal_issue 21
_journal_name_full CrystEngComm
_journal_page_first 7398
_journal_paper_doi 10.1039/c2ce25981h
_journal_volume 14
_journal_year 2012
_chemical_formula_moiety 'C33 H25 N5 O4, C H4 O'
_chemical_formula_sum 'C34 H29 N5 O5'
_chemical_formula_weight 587.62
_chemical_name_systematic
;
?
;
_space_group_IT_number 14
_symmetry_cell_setting monoclinic
_symmetry_space_group_name_Hall '-P 2ybc'
_symmetry_space_group_name_H-M 'P 1 21/c 1'
_atom_sites_solution_hydrogens geom
_atom_sites_solution_primary direct
_atom_sites_solution_secondary difmap
_audit_creation_method SHELXL-97
_cell_angle_alpha 90.00
_cell_angle_beta 124.487(3)
_cell_angle_gamma 90.00
_cell_formula_units_Z 4
_cell_length_a 12.7568(5)
_cell_length_b 16.6186(7)
_cell_length_c 16.5266(7)
_cell_measurement_temperature 173(2)
_cell_volume 2887.9(2)
_computing_structure_refinement 'SHELXL-97 (Sheldrick, 1997)'
_computing_structure_solution 'SHELXS-97 (Sheldrick, 1990)'
_diffrn_ambient_temperature 173(2)
_diffrn_measured_fraction_theta_full 0.918
_diffrn_measured_fraction_theta_max 0.918
_diffrn_radiation_monochromator graphite
_diffrn_radiation_source 'fine-focus sealed tube'
_diffrn_radiation_type CuK\a
_diffrn_radiation_wavelength 1.54178
_diffrn_reflns_av_R_equivalents 0.1038
_diffrn_reflns_av_sigmaI/netI 0.1055
_diffrn_reflns_limit_h_max 14
_diffrn_reflns_limit_h_min -14
_diffrn_reflns_limit_k_max 19
_diffrn_reflns_limit_k_min -18
_diffrn_reflns_limit_l_max 19
_diffrn_reflns_limit_l_min -19
_diffrn_reflns_number 7582
_diffrn_reflns_theta_full 67.09
_diffrn_reflns_theta_max 67.09
_diffrn_reflns_theta_min 4.20
_exptl_absorpt_coefficient_mu 0.756
_exptl_absorpt_correction_T_max 0.9704
_exptl_absorpt_correction_T_min 0.9282
_exptl_absorpt_correction_type multi-scan
_exptl_absorpt_process_details
;
Denzo (otwinowski, Borek, Majewski & Minor, 2003)
;
_exptl_crystal_colour colorless
_exptl_crystal_density_diffrn 1.352
_exptl_crystal_density_method 'not measured'
_exptl_crystal_description block
_exptl_crystal_F_000 1232
_exptl_crystal_size_max 0.10
_exptl_crystal_size_mid 0.10
_exptl_crystal_size_min 0.04
_refine_diff_density_max 0.352
_refine_diff_density_min -0.257
_refine_diff_density_rms 0.066
_refine_ls_extinction_method none
_refine_ls_goodness_of_fit_ref 1.068
_refine_ls_hydrogen_treatment mixed
_refine_ls_matrix_type full
_refine_ls_number_parameters 421
_refine_ls_number_reflns 4714
_refine_ls_number_restraints 4
_refine_ls_restrained_S_all 1.068
_refine_ls_R_factor_all 0.1302
_refine_ls_R_factor_gt 0.0732
_refine_ls_shift/su_max 0.000
_refine_ls_shift/su_mean 0.000
_refine_ls_structure_factor_coef Fsqd
_refine_ls_weighting_details 'calc w=1/[\s^2^(Fo^2^)+(0.0749P)^2^+1.8412P] where P=(Fo^2^+2Fc^2^)/3'
_refine_ls_weighting_scheme calc
_refine_ls_wR_factor_gt 0.1622
_refine_ls_wR_factor_ref 0.1939
_reflns_number_gt 2856
_reflns_number_total 4714
_reflns_threshold_expression >2sigma(I)
_cod_data_source_file c2ce25981h.txt
_cod_data_source_block 3-MeOH
_cod_original_sg_symbol_H-M P21/c
_cod_database_code 7214825

loop_
_symmetry_equiv_pos_as_xyz
'x, y, z'
'-x, y+1/2, -z+1/2'
'-x, -y, -z'
'x, -y-1/2, z-1/2'

loop_
_atom_site_label
_atom_site_type_symbol
_atom_site_fract_x
_atom_site_fract_y
_atom_site_fract_z
_atom_site_U_iso_or_equiv
_atom_site_adp_type
_atom_site_occupancy
_atom_site_symmetry_multiplicity
_atom_site_calc_flag
_atom_site_refinement_flags
_atom_site_disorder_assembly
_atom_site_disorder_group
O1 O 0.9340(3) 0.67934(19) 0.0422(2) 0.0490(8) Uani 1 1 d . . .
O2 O 0.8446(3) 1.03825(19) -0.0477(2) 0.0560(9) Uani 1 1 d . . .
O3 O 1.3377(3) 1.07977(19) 0.4507(2) 0.0536(8) Uani 1 1 d . . .
O4 O 0.9669(2) 0.89096(16) 0.27679(17) 0.0349(6) Uani 1 1 d . . .
N1 N 0.9115(3) 0.7839(2) 0.1182(2) 0.0341(8) Uani 1 1 d D . .
H1N H 0.940(3) 0.807(2) 0.1772(18) 0.041 Uiso 1 1 d D . .
N2 N 0.8792(3) 0.9510(2) 0.0716(2) 0.0392(8) Uani 1 1 d D . .
H2N H 0.925(3) 0.944(3) 0.1369(15) 0.047 Uiso 1 1 d D . .
N3 N 1.1776(3) 0.9862(2) 0.3913(2) 0.0392(8) Uani 1 1 d D . .
H3N H 1.102(3) 0.971(2) 0.334(2) 0.047 Uiso 1 1 d D . .
N4 N 1.0210(3) 0.8920(2) 0.4333(2) 0.0355(8) Uani 1 1 d D . .
H4N H 0.993(3) 0.881(2) 0.471(2) 0.043 Uiso 1 1 d D . .
N5 N 1.0684(3) 1.0424(2) 0.2099(2) 0.0372(8) Uani 1 1 d . . .
C1 C 1.1270(4) 0.7233(3) 0.3054(3) 0.0552(13) Uani 1 1 d . . .
H1 H 1.0909 0.7728 0.3068 0.066 Uiso 1 1 calc R . .
C2 C 1.2279(4) 0.6902(3) 0.3920(3) 0.0653(15) Uani 1 1 d . . .
H2 H 1.2604 0.7176 0.4523 0.078 Uiso 1 1 calc R . .
C3 C 1.2815(4) 0.6189(3) 0.3921(3) 0.0495(12) Uani 1 1 d . . .
H3 H 1.3507 0.5966 0.4517 0.059 Uiso 1 1 calc R . .
C4 C 1.2342(4) 0.5805(3) 0.3056(3) 0.0513(12) Uani 1 1 d . . .
H4 H 1.2714 0.5311 0.3053 0.062 Uiso 1 1 calc R . .
C5 C 1.1333(4) 0.6113(3) 0.2180(3) 0.0446(11) Uani 1 1 d . . .
H5 H 1.1012 0.5827 0.1586 0.054 Uiso 1 1 calc R . .
C6 C 1.0783(4) 0.6844(2) 0.2165(3) 0.0357(9) Uani 1 1 d . . .
C7 C 0.9699(3) 0.7152(3) 0.1190(3) 0.0363(10) Uani 1 1 d . . .
C8 C 0.7951(4) 0.8136(2) 0.0337(3) 0.0341(9) Uani 1 1 d . . .
C9 C 0.6943(4) 0.7609(3) -0.0244(3) 0.0410(10) Uani 1 1 d . . .
H9 H 0.7040 0.7052 -0.0092 0.049 Uiso 1 1 calc R . .
C10 C 0.5812(4) 0.7896(3) -0.1036(3) 0.0511(12) Uani 1 1 d . . .
H10 H 0.5137 0.7531 -0.1440 0.061 Uiso 1 1 calc R . .
C11 C 0.5646(4) 0.8698(3) -0.1248(3) 0.0507(12) Uani 1 1 d . . .
H11 H 0.4854 0.8888 -0.1794 0.061 Uiso 1 1 calc R . .
C12 C 0.6622(4) 0.9235(3) -0.0676(3) 0.0443(11) Uani 1 1 d . . .
H12 H 0.6498 0.9794 -0.0823 0.053 Uiso 1 1 calc R . .
C13 C 0.7787(4) 0.8954(2) 0.0119(3) 0.0359(9) Uani 1 1 d . . .
C14 C 0.9034(4) 1.0185(3) 0.0388(3) 0.0422(10) Uani 1 1 d . . .
C15 C 1.0121(4) 1.0685(2) 0.1177(3) 0.0374(9) Uani 1 1 d . . .
C16 C 1.0503(4) 1.1364(3) 0.0927(3) 0.0461(11) Uani 1 1 d . . .
H16 H 1.0078 1.1526 0.0261 0.055 Uiso 1 1 calc R . .
C17 C 1.1517(4) 1.1800(3) 0.1668(3) 0.0474(11) Uani 1 1 d . . .
H17 H 1.1801 1.2270 0.1519 0.057 Uiso 1 1 calc R . .
C18 C 1.2115(4) 1.1545(2) 0.2631(3) 0.0425(10) Uani 1 1 d . . .
H18 H 1.2812 1.1838 0.3152 0.051 Uiso 1 1 calc R . .
C19 C 1.1680(4) 1.0855(2) 0.2820(3) 0.0359(9) Uani 1 1 d . . .
C20 C 1.2366(4) 1.0512(3) 0.3832(3) 0.0397(10) Uani 1 1 d . . .
C21 C 1.2335(4) 0.9291(3) 0.4682(3) 0.0372(10) Uani 1 1 d . . .
C22 C 1.3642(4) 0.9155(3) 0.5266(3) 0.0453(11) Uani 1 1 d . . .
H22 H 1.4174 0.9454 0.5144 0.054 Uiso 1 1 calc R . .
C23 C 1.4176(4) 0.8608(3) 0.6004(3) 0.0550(13) Uani 1 1 d . . .
H23 H 1.5072 0.8537 0.6399 0.066 Uiso 1 1 calc R . .
C24 C 1.3420(4) 0.8151(3) 0.6185(3) 0.0511(12) Uani 1 1 d . . .
H24 H 1.3795 0.7770 0.6706 0.061 Uiso 1 1 calc R . .
C25 C 1.2120(4) 0.8254(3) 0.5604(3) 0.0415(10) Uani 1 1 d . . .
H25 H 1.1596 0.7932 0.5714 0.050 Uiso 1 1 calc R . .
C26 C 1.1566(4) 0.8827(2) 0.4852(3) 0.0358(9) Uani 1 1 d . . .
C27 C 0.9352(4) 0.8920(2) 0.3357(3) 0.0321(9) Uani 1 1 d . . .
C28 C 0.7981(3) 0.8933(2) 0.2995(3) 0.0326(9) Uani 1 1 d . . .
C29 C 0.7549(4) 0.9231(3) 0.3541(3) 0.0397(10) Uani 1 1 d . . .
H29 H 0.8135 0.9444 0.4179 0.048 Uiso 1 1 calc R . .
C30 C 0.6257(4) 0.9218(3) 0.3152(3) 0.0501(12) Uani 1 1 d . . .
H30 H 0.5960 0.9435 0.3519 0.060 Uiso 1 1 calc R . .
C31 C 0.5406(4) 0.8893(3) 0.2240(3) 0.0513(12) Uani 1 1 d . . .
H31 H 0.4527 0.8876 0.1988 0.062 Uiso 1 1 calc R . .
C32 C 0.5822(4) 0.8591(3) 0.1687(3) 0.0480(11) Uani 1 1 d . . .
H32 H 0.5231 0.8364 0.1059 0.058 Uiso 1 1 calc R . .
C33 C 0.7110(4) 0.8623(2) 0.2057(3) 0.0400(10) Uani 1 1 d . . .
H33 H 0.7396 0.8433 0.1671 0.048 Uiso 1 1 calc R . .
O40A O 0.7544(5) 1.1614(3) -0.1834(3) 0.0743(18) Uani 0.838(9) 1 d P A 1
H40A H 0.8031 1.1309 -0.1360 0.111 Uiso 0.838(9) 1 calc PR A 1
C40A C 0.7160(6) 1.1231(4) -0.2707(4) 0.0774(17) Uani 0.838(9) 1 d P A 1
H40B H 0.7859 1.0901 -0.2610 0.116 Uiso 0.838(9) 1 calc PR A 1
H40C H 0.6923 1.1634 -0.3216 0.116 Uiso 0.838(9) 1 calc PR A 1
H40D H 0.6425 1.0886 -0.2912 0.116 Uiso 0.838(9) 1 calc PR A 1
O40B O 0.677(3) 1.045(3) -0.256(2) 0.125(16) Uani 0.162(9) 1 d P A 2
H40E H 0.6357 1.0515 -0.2317 0.188 Uiso 0.162(9) 1 calc PR A 2
C40B C 0.7160(6) 1.1231(4) -0.2707(4) 0.0774(17) Uani 0.162(9) 1 d P A 2
H40F H 0.6726 1.1334 -0.3411 0.116 Uiso 0.162(9) 1 calc PR A 2
H40G H 0.8082 1.1233 -0.2391 0.116 Uiso 0.162(9) 1 calc PR A 2
H40H H 0.6933 1.1651 -0.2416 0.116 Uiso 0.162(9) 1 calc PR A 2

loop_
_atom_site_aniso_label
_atom_site_aniso_U_11
_atom_site_aniso_U_22
_atom_site_aniso_U_33
_atom_site_aniso_U_23
_atom_site_aniso_U_13
_atom_site_aniso_U_12
O1 0.0457(17) 0.059(2) 0.0373(16) -0.0147(15) 0.0202(14) 0.0049(15)
O2 0.077(2) 0.0470(19) 0.0417(18) 0.0047(15) 0.0325(17) -0.0075(17)
O3 0.0463(18) 0.050(2) 0.0528(18) -0.0095(16) 0.0213(16) -0.0122(16)
O4 0.0409(15) 0.0359(16) 0.0303(13) -0.0018(12) 0.0216(12) -0.0035(12)
N1 0.0394(18) 0.0333(19) 0.0269(17) -0.0027(14) 0.0171(15) 0.0001(15)
N2 0.046(2) 0.035(2) 0.0334(18) 0.0005(16) 0.0210(17) -0.0042(16)
N3 0.0390(19) 0.038(2) 0.0361(18) -0.0006(16) 0.0185(15) -0.0042(16)
N4 0.0341(18) 0.046(2) 0.0286(17) 0.0019(15) 0.0190(15) -0.0008(16)
N5 0.0404(19) 0.0330(19) 0.045(2) -0.0038(16) 0.0285(17) -0.0025(15)
C1 0.056(3) 0.055(3) 0.039(2) -0.008(2) 0.018(2) 0.020(2)
C2 0.060(3) 0.073(4) 0.037(2) -0.019(3) 0.011(2) 0.015(3)
C3 0.046(3) 0.049(3) 0.042(3) 0.000(2) 0.018(2) 0.006(2)
C4 0.053(3) 0.042(3) 0.048(3) 0.000(2) 0.022(2) 0.006(2)
C5 0.050(3) 0.038(3) 0.039(2) -0.008(2) 0.021(2) -0.002(2)
C6 0.038(2) 0.035(2) 0.037(2) -0.0052(18) 0.0232(19) -0.0010(18)
C7 0.034(2) 0.046(3) 0.031(2) -0.0084(18) 0.0189(18) -0.0099(19)
C8 0.039(2) 0.038(2) 0.0280(19) 0.0001(17) 0.0207(18) 0.0005(19)
C9 0.043(2) 0.044(3) 0.034(2) -0.0025(19) 0.020(2) -0.005(2)
C10 0.045(3) 0.056(3) 0.040(2) -0.008(2) 0.016(2) -0.007(2)
C11 0.043(2) 0.055(3) 0.043(3) 0.000(2) 0.017(2) 0.004(2)
C12 0.047(2) 0.041(3) 0.040(2) 0.002(2) 0.023(2) 0.008(2)
C13 0.040(2) 0.037(2) 0.031(2) -0.0017(18) 0.0204(19) 0.0007(19)
C14 0.058(3) 0.034(2) 0.039(2) -0.0008(19) 0.030(2) 0.001(2)
C15 0.051(2) 0.030(2) 0.038(2) -0.0028(18) 0.029(2) -0.0036(19)
C16 0.065(3) 0.036(2) 0.048(3) -0.001(2) 0.038(2) -0.002(2)
C17 0.065(3) 0.033(2) 0.064(3) -0.001(2) 0.048(3) -0.003(2)
C18 0.044(2) 0.030(2) 0.060(3) -0.009(2) 0.034(2) -0.0039(19)
C19 0.040(2) 0.030(2) 0.048(2) -0.0031(18) 0.031(2) -0.0006(18)
C20 0.039(2) 0.040(3) 0.044(2) -0.009(2) 0.026(2) -0.005(2)
C21 0.036(2) 0.040(2) 0.033(2) -0.0018(18) 0.0188(18) 0.0028(19)
C22 0.038(2) 0.051(3) 0.042(2) -0.002(2) 0.020(2) -0.003(2)
C23 0.039(3) 0.059(3) 0.051(3) -0.005(2) 0.016(2) 0.003(2)
C24 0.049(3) 0.049(3) 0.035(2) -0.002(2) 0.012(2) 0.006(2)
C25 0.045(3) 0.043(3) 0.035(2) -0.0019(19) 0.022(2) 0.001(2)
C26 0.037(2) 0.042(3) 0.0235(19) -0.0027(18) 0.0142(17) 0.0027(19)
C27 0.040(2) 0.023(2) 0.034(2) 0.0022(17) 0.0211(19) -0.0006(17)
C28 0.034(2) 0.028(2) 0.035(2) 0.0029(17) 0.0193(18) 0.0016(17)
C29 0.047(2) 0.038(2) 0.037(2) 0.0032(18) 0.025(2) 0.003(2)
C30 0.049(3) 0.055(3) 0.056(3) 0.005(2) 0.035(2) 0.012(2)
C31 0.039(2) 0.060(3) 0.054(3) 0.004(2) 0.026(2) 0.004(2)
C32 0.039(2) 0.048(3) 0.043(2) -0.002(2) 0.015(2) 0.000(2)
C33 0.043(2) 0.039(2) 0.037(2) 0.0026(19) 0.022(2) 0.0002(19)
O40A 0.109(4) 0.059(3) 0.064(3) 0.006(2) 0.054(3) 0.009(3)
C40A 0.090(4) 0.081(5) 0.076(4) 0.006(3) 0.056(4) 0.024(4)
O40B 0.076(19) 0.21(4) 0.09(2) 0.01(2) 0.044(16) 0.03(2)
C40B 0.090(4) 0.081(5) 0.076(4) 0.006(3) 0.056(4) 0.024(4)

loop_
_atom_type_symbol
_atom_type_description
_atom_type_scat_dispersion_real
_atom_type_scat_dispersion_imag
_atom_type_scat_source
C C 0.0181 0.0091 'International Tables Vol C Tables 4.2.6.8 and 6.1.1.4'
H H 0.0000 0.0000 'International Tables Vol C Tables 4.2.6.8 and 6.1.1.4'
N N 0.0311 0.0180 'International Tables Vol C Tables 4.2.6.8 and 6.1.1.4'
O O 0.0492 0.0322 'International Tables Vol C Tables 4.2.6.8 and 6.1.1.4'

loop_
_geom_angle_atom_site_label_1
_geom_angle_atom_site_label_2
_geom_angle_atom_site_label_3
_geom_angle
C7 N1 C8 124.0(3)
C7 N1 H1N 117(3)
C8 N1 H1N 118(3)
C14 N2 C13 125.3(3)
C14 N2 H2N 117(3)
C13 N2 H2N 118(3)
C20 N3 C21 126.4(3)
C20 N3 H3N 115(3)
C21 N3 H3N 116(3)
C27 N4 C26 127.1(3)
C27 N4 H4N 117(3)
C26 N4 H4N 113(3)
C15 N5 C19 117.6(3)
C2 C1 C6 120.4(4)
C2 C1 H1 119.8
C6 C1 H1 119.8
C3 C2 C1 121.0(4)
C3 C2 H2 119.5
C1 C2 H2 119.5
C4 C3 C2 118.9(4)
C4 C3 H3 120.6
C2 C3 H3 120.6
C3 C4 C5 121.7(4)
C3 C4 H4 119.1
C5 C4 H4 119.1
C4 C5 C6 120.1(4)
C4 C5 H5 119.9
C6 C5 H5 119.9
C1 C6 C5 117.9(4)
C1 C6 C7 124.5(4)
C5 C6 C7 117.7(3)
O1 C7 N1 121.0(4)
O1 C7 C6 121.4(4)
N1 C7 C6 117.6(3)
C13 C8 C9 119.4(4)
C13 C8 N1 120.7(3)
C9 C8 N1 119.8(4)
C10 C9 C8 120.0(4)
C10 C9 H9 120.0
C8 C9 H9 120.0
C11 C10 C9 120.7(4)
C11 C10 H10 119.7
C9 C10 H10 119.7
C10 C11 C12 120.5(4)
C10 C11 H11 119.8
C12 C11 H11 119.8
C11 C12 C13 119.7(4)
C11 C12 H12 120.1
C13 C12 H12 120.1
C8 C13 C12 119.6(4)
C8 C13 N2 120.6(3)
C12 C13 N2 119.8(4)
O2 C14 N2 124.2(4)
O2 C14 C15 121.2(4)
N2 C14 C15 114.6(3)
N5 C15 C16 123.6(4)
N5 C15 C14 116.4(3)
C16 C15 C14 119.9(4)
C17 C16 C15 118.4(4)
C17 C16 H16 120.8
C15 C16 H16 120.8
C16 C17 C18 119.2(4)
C16 C17 H17 120.4
C18 C17 H17 120.4
C19 C18 C17 118.8(4)
C19 C18 H18 120.6
C17 C18 H18 120.6
N5 C19 C18 122.3(4)
N5 C19 C20 116.6(3)
C18 C19 C20 120.9(4)
O3 C20 N3 124.9(4)
O3 C20 C19 121.2(4)
N3 C20 C19 113.9(3)
C22 C21 C26 118.2(4)
C22 C21 N3 121.9(4)
C26 C21 N3 119.8(3)
C23 C22 C21 121.8(4)
C23 C22 H22 119.1
C21 C22 H22 119.1
C22 C23 C24 120.4(4)
C22 C23 H23 119.8
C24 C23 H23 119.8
C25 C24 C23 119.4(4)
C25 C24 H24 120.3
C23 C24 H24 120.3
C24 C25 C26 120.5(4)
C24 C25 H25 119.7
C26 C25 H25 119.7
C21 C26 C25 119.7(4)
C21 C26 N4 124.4(4)
C25 C26 N4 115.8(4)
O4 C27 N4 122.3(3)
O4 C27 C28 120.7(3)
N4 C27 C28 117.0(3)
C29 C28 C33 119.6(4)
C29 C28 C27 123.4(3)
C33 C28 C27 117.0(3)
C28 C29 C30 119.8(4)
C28 C29 H29 120.1
C30 C29 H29 120.1
C31 C30 C29 120.5(4)
C31 C30 H30 119.7
C29 C30 H30 119.7
C30 C31 C32 120.4(4)
C30 C31 H31 119.8
C32 C31 H31 119.8
C31 C32 C33 119.6(4)
C31 C32 H32 120.2
C33 C32 H32 120.2
C32 C33 C28 120.0(4)
C32 C33 H33 120.0
C28 C33 H33 120.0
O40A C40A H40B 109.5
O40A C40A H40C 109.5
H40B C40A H40C 109.5
O40A C40A H40D 109.5
H40B C40A H40D 109.5
H40C C40A H40D 109.5

loop_
_geom_bond_atom_site_label_1
_geom_bond_atom_site_label_2
_geom_bond_distance
O1 C7 1.231(5)
O2 C14 1.225(5)
O3 C20 1.226(5)
O4 C27 1.248(4)
N1 C7 1.359(5)
N1 C8 1.433(5)
N1 H1N 0.908(19)
N2 C14 1.355(5)
N2 C13 1.427(5)
N2 H2N 0.898(19)
N3 C20 1.366(5)
N3 C21 1.413(5)
N3 H3N 0.925(19)
N4 C27 1.343(5)
N4 C26 1.440(5)
N4 H4N 0.888(19)
N5 C15 1.336(5)
N5 C19 1.354(5)
C1 C2 1.387(6)
C1 C6 1.388(6)
C1 H1 0.9500
C2 C3 1.368(6)
C2 H2 0.9500
C3 C4 1.355(6)
C3 H3 0.9500
C4 C5 1.380(6)
C4 H4 0.9500
C5 C6 1.396(6)
C5 H5 0.9500
C6 C7 1.500(5)
C8 C13 1.392(6)
C8 C9 1.394(5)
C9 C10 1.372(6)
C9 H9 0.9500
C10 C11 1.364(7)
C10 H10 0.9500
C11 C12 1.381(6)
C11 H11 0.9500
C12 C13 1.393(6)
C12 H12 0.9500
C14 C15 1.506(6)
C15 C16 1.382(6)
C16 C17 1.380(6)
C16 H16 0.9500
C17 C18 1.386(6)
C17 H17 0.9500
C18 C19 1.385(6)
C18 H18 0.9500
C19 C20 1.493(6)
C21 C22 1.393(6)
C21 C26 1.397(6)
C22 C23 1.355(6)
C22 H22 0.9500
C23 C24 1.387(7)
C23 H23 0.9500
C24 C25 1.378(6)
C24 H24 0.9500
C25 C26 1.399(6)
C25 H25 0.9500
C27 C28 1.494(5)
C28 C29 1.388(5)
C28 C33 1.398(5)
C29 C30 1.389(6)
C29 H29 0.9500
C30 C31 1.373(6)
C30 H30 0.9500
C31 C32 1.385(6)
C31 H31 0.9500
C32 C33 1.392(6)
C32 H32 0.9500
C33 H33 0.9500
O40A C40A 1.387(7)
O40A H40A 0.8400
C40A H40B 0.9800
C40A H40C 0.9800
C40A H40D 0.9800
O40B H40E 0.8400

loop_
_geom_hbond_atom_site_label_D
_geom_hbond_atom_site_label_H
_geom_hbond_atom_site_label_A
_geom_hbond_distance_DH
_geom_hbond_distance_HA
_geom_hbond_distance_DA
_geom_hbond_angle_DHA
_geom_hbond_site_symmetry_A
N1 H1N O4 0.908(19) 2.04(2) 2.904(4) 159(4) .
N2 H2N N5 0.898(19) 2.23(4) 2.666(5) 109(3) .
N2 H2N O4 0.898(19) 2.24(3) 3.074(4) 155(4) .
N3 H3N O4 0.925(19) 1.95(3) 2.748(4) 143(4) .
N3 H3N N5 0.925(19) 2.18(4) 2.660(5) 111(3) .
N4 H4N O1 0.888(19) 2.00(2) 2.853(4) 161(4) 4_576

loop_
_geom_torsion_atom_site_label_1
_geom_torsion_atom_site_label_2
_geom_torsion_atom_site_label_3
_geom_torsion_atom_site_label_4
_geom_torsion
C6 C1 C2 C3 -0.2(8)
C1 C2 C3 C4 -0.1(8)
C2 C3 C4 C5 -0.3(8)
C3 C4 C5 C6 1.0(7)
C2 C1 C6 C5 0.8(7)
C2 C1 C6 C7 -179.8(4)
C4 C5 C6 C1 -1.2(7)
C4 C5 C6 C7 179.4(4)
C8 N1 C7 O1 9.5(6)
C8 N1 C7 C6 -169.8(3)
C1 C6 C7 O1 177.4(4)
C5 C6 C7 O1 -3.2(6)
C1 C6 C7 N1 -3.3(6)
C5 C6 C7 N1 176.1(4)
C7 N1 C8 C13 -139.0(4)
C7 N1 C8 C9 44.7(5)
C13 C8 C9 C10 1.5(6)
N1 C8 C9 C10 177.8(4)
C8 C9 C10 C11 -1.9(7)
C9 C10 C11 C12 0.8(7)
C10 C11 C12 C13 0.6(7)
C9 C8 C13 C12 -0.1(6)
N1 C8 C13 C12 -176.3(3)
C9 C8 C13 N2 178.3(3)
N1 C8 C13 N2 2.1(5)
C11 C12 C13 C8 -1.0(6)
C11 C12 C13 N2 -179.4(4)
C14 N2 C13 C8 146.1(4)
C14 N2 C13 C12 -35.5(6)
C13 N2 C14 O2 -3.3(7)
C13 N2 C14 C15 177.7(4)
C19 N5 C15 C16 0.1(6)
C19 N5 C15 C14 178.7(3)
O2 C14 C15 N5 178.8(4)
N2 C14 C15 N5 -2.2(5)
O2 C14 C15 C16 -2.6(6)
N2 C14 C15 C16 176.5(4)
N5 C15 C16 C17 -0.3(6)
C14 C15 C16 C17 -178.9(4)
C15 C16 C17 C18 0.1(6)
C16 C17 C18 C19 0.4(6)
C15 N5 C19 C18 0.4(6)
C15 N5 C19 C20 -174.7(4)
C17 C18 C19 N5 -0.6(6)
C17 C18 C19 C20 174.3(4)
C21 N3 C20 O3 -16.7(6)
C21 N3 C20 C19 162.0(4)
N5 C19 C20 O3 170.0(4)
C18 C19 C20 O3 -5.2(6)
N5 C19 C20 N3 -8.8(5)
C18 C19 C20 N3 176.0(4)
C20 N3 C21 C22 -23.3(6)
C20 N3 C21 C26 158.7(4)
C26 C21 C22 C23 -2.0(6)
N3 C21 C22 C23 179.9(4)
C21 C22 C23 C24 1.4(7)
C22 C23 C24 C25 0.5(7)
C23 C24 C25 C26 -1.6(7)
C22 C21 C26 C25 0.9(6)
N3 C21 C26 C25 179.0(4)
C22 C21 C26 N4 177.6(4)
N3 C21 C26 N4 -4.3(6)
C24 C25 C26 C21 0.9(6)
C24 C25 C26 N4 -176.1(4)
C27 N4 C26 C21 53.0(6)
C27 N4 C26 C25 -130.1(4)
C26 N4 C27 O4 -6.8(6)
C26 N4 C27 C28 173.3(4)
O4 C27 C28 C29 -155.7(4)
N4 C27 C28 C29 24.2(6)
O4 C27 C28 C33 24.6(6)
N4 C27 C28 C33 -155.5(4)
C33 C28 C29 C30 0.0(6)
C27 C28 C29 C30 -179.7(4)
C28 C29 C30 C31 1.7(7)
C29 C30 C31 C32 -1.5(7)
C30 C31 C32 C33 -0.5(7)
C31 C32 C33 C28 2.1(7)
C29 C28 C33 C32 -1.9(6)
C27 C28 C33 C32 177.8(4)
